data_1551275
loop_
_publ_author_name
'Alexandros P. Katsoulidis'
'Dmytro Antypov'
'George F. S. Whitehead'
'Elliot J. Carrington'
'Dave J. Adams'
'Neil G. Berry'
'George R. Darling'
'Matthew S. Dyer'
'Matthew J. Rosseinsky'

_publ_section_title
;
 Chemical control of structure and guest uptake by a conformationally
 mobile porous material
;
_journal_name_full Nature
_journal_page_first 213
_journal_page_last 217
_journal_paper_doi 10.1038/s41586-018-0820-9
_journal_volume 565
_journal_year 2019
_chemical_absolute_configuration syn
_chemical_formula_moiety 'C10 H13 N5 O4 Zn, C2 H6 O S'
_chemical_formula_sum 'C12 H19 N5 O5 S Zn'
_chemical_formula_weight 410.75
_space_group_crystal_system monoclinic
_space_group_IT_number 4
_space_group_name_Hall 'P 2yb'
_space_group_name_H-M_alt 'P 1 21 1'
_atom_sites_solution_hydrogens geom
_cell_angle_alpha 90
_cell_angle_beta 105.318(14)
_cell_angle_gamma 90
_cell_formula_units_Z 2
_cell_length_a 9.5615(10)
_cell_length_b 9.0515(13)
_cell_length_c 10.4586(15)
_cell_measurement_reflns_used 1685
_cell_measurement_temperature 100
_cell_measurement_theta_max 24.9650
_cell_measurement_theta_min 2.2100
_cell_volume 873.0(2)
_computing_cell_refinement 'CrysAlisPro 1.171.38.46 (Rigaku OD, 2015)'
_computing_data_collection 'CrysAlisPro 1.171.38.46 (Rigaku OD, 2015)'
_computing_data_reduction 'CrysAlisPro 1.171.38.46 (Rigaku OD, 2015)'
_computing_molecular_graphics 'Olex2 (Dolomanov et al., 2009)'
_computing_publication_material 'Olex2 (Dolomanov et al., 2009)'
_computing_structure_refinement 'XL (Sheldrick, 2008)'
_diffrn_ambient_temperature 100
_diffrn_detector 'CCD plate'
_diffrn_measured_fraction_theta_full 0.967
_diffrn_measured_fraction_theta_max 0.989
_diffrn_measurement_details
;
List of Runs (angles in degrees, time in seconds):
  # Type    Start    End  Width  t~exp~   \w     \q     \k     \f   Frames
--------------------------------------------------------------------------
  1  \w   -110.00  15.00   1.00   50.00    --  -20.00 -68.00   0.00  125
  2  \w   -110.00  15.00   1.00   50.00    --  -20.00 -68.00 120.00  125
;
_diffrn_measurement_device 'abstract diffractometer'
_diffrn_measurement_device_type 'dtrek-CrysAlisPro-abstract goniometer imported rigaku-d*trek images'
_diffrn_measurement_method '\w scans'
_diffrn_orient_matrix_type 'CrysAlisPro convention (1999,Acta A55,543-557)'
_diffrn_orient_matrix_UB_11 -0.0092526000
_diffrn_orient_matrix_UB_12 -0.0080635000
_diffrn_orient_matrix_UB_13 -0.0691946000
_diffrn_orient_matrix_UB_21 0.0398362000
_diffrn_orient_matrix_UB_22 0.0659931000
_diffrn_orient_matrix_UB_23 -0.0006136000
_diffrn_orient_matrix_UB_31 0.0651468000
_diffrn_orient_matrix_UB_32 -0.0414760000
_diffrn_orient_matrix_UB_33 0.0124341000
_diffrn_radiation_monochromator graphite
_diffrn_radiation_probe x-ray
_diffrn_radiation_type MoK\a
_diffrn_radiation_wavelength 0.71073
_diffrn_reflns_av_R_equivalents 0.0421
_diffrn_reflns_av_unetI/netI 0.0826
_diffrn_reflns_Laue_measured_fraction_full 0.967
_diffrn_reflns_Laue_measured_fraction_max 0.989
_diffrn_reflns_limit_h_max 8
_diffrn_reflns_limit_h_min -11
_diffrn_reflns_limit_k_max 10
_diffrn_reflns_limit_k_min -10
_diffrn_reflns_limit_l_max 12
_diffrn_reflns_limit_l_min -12
_diffrn_reflns_number 4260
_diffrn_reflns_point_group_measured_fraction_full 0.918
_diffrn_reflns_point_group_measured_fraction_max 0.939
_diffrn_reflns_theta_full 25.242
_diffrn_reflns_theta_max 25.023
_diffrn_reflns_theta_min 2.019
_diffrn_source 'fine-focus sealed X-ray tube'
_diffrn_source_type 'Enhance (Mo) X-ray Source'
_exptl_absorpt_coefficient_mu 1.558
_exptl_absorpt_correction_T_max 1.00000
_exptl_absorpt_correction_T_min 0.71813
_exptl_absorpt_correction_type multi-scan
_exptl_absorpt_process_details
;
CrysAlisPro 1.171.38.46 (Rigaku Oxford Diffraction, 2015)
Empirical absorption correction using spherical harmonics,
 implemented in SCALE3 ABSPACK scaling algorithm.
;
_exptl_crystal_colour white
_exptl_crystal_colour_primary white
_exptl_crystal_density_diffrn 1.563
_exptl_crystal_description plate
_exptl_crystal_F_000 424
_exptl_crystal_preparation 'Solvent Exchnaged with DMSO and immersed in Dioxane'
_exptl_crystal_size_max 0.1
_exptl_crystal_size_mid 0.05
_exptl_crystal_size_min 0.02
_refine_diff_density_max 1.599
_refine_diff_density_min -0.834
_refine_diff_density_rms 0.124
_refine_ls_abs_structure_details
;
 Flack x determined using 873 quotients [(I+)-(I-)]/[(I+)+(I-)]
 (Parsons, Flack and Wagner, Acta Cryst. B69 (2013) 249-259).
;
_refine_ls_abs_structure_Flack -0.05(3)
_refine_ls_extinction_coef .
_refine_ls_extinction_method none
_refine_ls_goodness_of_fit_ref 1.049
_refine_ls_hydrogen_treatment constr
_refine_ls_matrix_type full
_refine_ls_number_parameters 207
_refine_ls_number_reflns 2903
_refine_ls_number_restraints 1
_refine_ls_restrained_S_all 1.049
_refine_ls_R_factor_all 0.0852
_refine_ls_R_factor_gt 0.0682
_refine_ls_shift/su_max 0.000
_refine_ls_shift/su_mean 0.000
_refine_ls_structure_factor_coef Fsqd
_refine_ls_weighting_details 'w=1/[\s^2^(Fo^2^)+(0.0912P)^2^+2.5290P] where P=(Fo^2^+2Fc^2^)/3'
_refine_ls_weighting_scheme calc
_refine_ls_wR_factor_gt 0.1674
_refine_ls_wR_factor_ref 0.1784
_reflns_Friedel_coverage 0.776
_reflns_Friedel_fraction_full 0.862
_reflns_Friedel_fraction_max 0.881
_reflns_number_gt 2400
_reflns_number_total 2903
_reflns_threshold_expression 'I > 2\s(I)'
_cod_data_source_file 1000012.cif
_cod_data_source_block PCOD1000012
_cod_database_code 1551275
_chemical_oxdiff_formula 'Zn C10 H10 N5 O3'
_shelx_space_group_comment
;
The symmetry employed for this shelxl refinement is uniquely defined
by the following loop, which should always be used as a source of
symmetry information in preference to the above space-group names.
They are only intended as comments.
;
_shelx_estimated_absorpt_t_max 0.969
_shelx_estimated_absorpt_t_min 0.860
_reflns_odcompleteness_completeness 98.73
_reflns_odcompleteness_iscentric 1
_reflns_odcompleteness_theta 24.97
_olex2_refinement_description
;
1. Fixed Uiso
 At 1.2 times of:
  All C(H) groups, All C(H,H) groups, All N(H) groups, All N(H,H) groups
 At 1.5 times of:
  All C(H,H,H) groups
2. Uiso/Uaniso restraints and constraints
Uanis(O2) = Uanis(C6) = Uanis(O1)
3.a Ternary CH refined with riding coordinates:
 C5(H5)
3.b Secondary CH2 refined with riding coordinates:
 C4(H4A,H4B), N5(H5A,H5B), C8(H8A,H8B), C10(H10A,H10B)
3.c Aromatic/amide H refined with riding coordinates:
 N3(H3), C1(H1), N4(H4), C2(H2)
3.d Idealised Me refined as rotating group:
 C11(H11A,H11B,H11C), C12(H12A,H12B,H12C)
;

loop_
_space_group_symop_operation_xyz
'x, y, z'
'-x, y+1/2, -z'

loop_
_atom_site_label
_atom_site_type_symbol
_atom_site_fract_x
_atom_site_fract_y
_atom_site_fract_z
_atom_site_U_iso_or_equiv
_atom_site_adp_type
_atom_site_occupancy
_atom_site_site_symmetry_order
_atom_site_calc_flag
_atom_site_refinement_flags_posn
_atom_site_refinement_flags_adp
_atom_site_refinement_flags_occupancy
_atom_site_disorder_assembly
_atom_site_disorder_group
Zn1 Zn 0.15498(12) 0.52859(17) -0.08719(13) 0.0254(4) Uani 1 1 d . . . . .
S1 S 0.5581(6) 0.2044(7) 0.4759(5) 0.0746(16) Uani 1 1 d . . . . .
O1 O 0.3616(8) 0.5752(9) -0.0209(10) 0.0324(15) Uani 1 1 d . . . . .
O2 O 0.3405(9) 0.8110(10) 0.0316(11) 0.0324(15) Uani 1 1 d . . . . .
O4 O 1.0999(10) 0.5417(19) 0.4458(10) 0.059(3) Uani 1 1 d . . . . .
N3 N 0.6519(11) 0.5873(13) 0.1060(11) 0.034(3) Uani 1 1 d . . . . .
H3 H 0.6324 0.5018 0.0651 0.040 Uiso 1 1 calc R . . . .
N2 N 0.8715(10) 0.8397(11) -0.0020(11) 0.025(2) Uani 1 1 d . . . . .
O3 O 0.7673(10) 0.6977(11) 0.2999(9) 0.039(2) Uani 1 1 d . . . . .
N1 N 0.9941(10) 0.6623(11) -0.0779(10) 0.024(2) Uani 1 1 d . . . . .
C4 C 0.6097(14) 0.7459(16) -0.0919(13) 0.028(3) Uani 1 1 d . . . . .
H4A H 0.5596 0.6704 -0.1563 0.034 Uiso 1 1 calc R . . . .
H4B H 0.5729 0.8442 -0.1265 0.034 Uiso 1 1 calc R . . . .
C6 C 0.4115(12) 0.7033(15) 0.0168(14) 0.0324(15) Uani 1 1 d . . . . .
C1 C 0.9993(19) 0.786(2) -0.0079(18) 0.025(2) Uani 1 1 d . . . . .
H1 H 1.0883 0.8322 0.0351 0.030 Uiso 1 1 calc R . . . .
N5 N 1.1429(12) 0.4970(14) 0.7156(11) 0.040(3) Uani 1 1 d . . . . .
H5A H 1.1795 0.5789 0.6856 0.048 Uiso 1 1 calc R . . . .
H5B H 1.2019 0.4200 0.7092 0.048 Uiso 1 1 calc R . . . .
N4 N 0.8812(13) 0.4269(15) 0.3969(13) 0.046(3) Uani 1 1 d . . . . .
H4 H 0.8224 0.3717 0.4287 0.055 Uiso 1 1 calc R . . . .
C8 C 0.8467(16) 0.4547(17) 0.2602(16) 0.044(4) Uani 1 1 d . . . . .
H8A H 0.7959 0.3680 0.2115 0.052 Uiso 1 1 calc R . . . .
H8B H 0.9370 0.4702 0.2327 0.052 Uiso 1 1 calc R . . . .
C10 C 1.0050(15) 0.4688(19) 0.6297(15) 0.048(4) Uani 1 1 d . . . . .
H10A H 0.9345 0.5393 0.6496 0.058 Uiso 1 1 calc R . . . .
H10B H 0.9743 0.3680 0.6470 0.058 Uiso 1 1 calc R . . . .
C2 C 0.8478(13) 0.6323(14) -0.1210(13) 0.028(3) Uani 1 1 d . . . . .
H2 H 0.8063 0.5498 -0.1735 0.034 Uiso 1 1 calc R . . . .
C3 C 0.7731(13) 0.7380(14) -0.0773(13) 0.026(3) Uani 1 1 d . . . . .
C9 C 1.0004(16) 0.4817(15) 0.4804(17) 0.043(4) Uani 1 1 d . . . . .
C7 C 0.7498(15) 0.5915(16) 0.2250(14) 0.032(3) Uani 1 1 d . . . . .
O5 O 0.6288(15) 0.355(2) 0.4657(19) 0.108(6) Uani 1 1 d . . . . .
C5 C 0.5764(12) 0.7196(14) 0.0419(13) 0.027(3) Uani 1 1 d . . . . .
H5 H 0.6098 0.8070 0.1005 0.032 Uiso 1 1 calc R . . . .
C11 C 0.606(2) 0.162(3) 0.6459(17) 0.068(5) Uani 1 1 d . . . . .
H11A H 0.7111 0.1504 0.6774 0.102 Uiso 1 1 calc GR . . . .
H11B H 0.5580 0.0703 0.6603 0.102 Uiso 1 1 calc GR . . . .
H11C H 0.5746 0.2427 0.6947 0.102 Uiso 1 1 calc GR . . . .
C12 C 0.372(2) 0.252(3) 0.459(2) 0.074(6) Uani 1 1 d . . . . .
H12A H 0.3630 0.2990 0.5403 0.111 Uiso 1 1 calc GR . . . .
H12B H 0.3128 0.1624 0.4417 0.111 Uiso 1 1 calc GR . . . .
H12C H 0.3397 0.3207 0.3842 0.111 Uiso 1 1 calc GR . . . .

loop_
_atom_site_aniso_label
_atom_site_aniso_U_11
_atom_site_aniso_U_22
_atom_site_aniso_U_33
_atom_site_aniso_U_23
_atom_site_aniso_U_13
_atom_site_aniso_U_12
Zn1 0.0105(5) 0.0199(7) 0.0469(8) -0.0007(9) 0.0098(5) 0.0002(8)
S1 0.057(3) 0.101(5) 0.071(3) -0.008(3) 0.028(3) -0.018(3)
O1 0.011(3) 0.026(3) 0.062(4) 0.003(3) 0.013(3) -0.001(2)
O2 0.011(3) 0.026(3) 0.062(4) 0.003(3) 0.013(3) -0.001(2)
O4 0.037(5) 0.084(9) 0.057(6) 0.009(9) 0.012(5) -0.006(8)
N3 0.022(5) 0.035(6) 0.043(7) 0.004(5) 0.008(5) 0.003(4)
N2 0.009(5) 0.021(6) 0.048(7) -0.003(5) 0.011(5) -0.001(4)
O3 0.035(5) 0.038(6) 0.040(6) 0.001(5) 0.002(4) 0.006(5)
N1 0.013(5) 0.014(5) 0.046(6) 0.002(5) 0.010(5) 0.004(4)
C4 0.011(6) 0.036(8) 0.038(8) 0.001(6) 0.006(6) -0.007(5)
C6 0.011(3) 0.026(3) 0.062(4) 0.003(3) 0.013(3) -0.001(2)
C1 0.010(4) 0.024(6) 0.042(7) 0.002(5) 0.008(4) 0.000(4)
N5 0.029(6) 0.047(10) 0.040(6) 0.005(5) 0.003(5) 0.005(5)
N4 0.032(7) 0.050(9) 0.048(8) -0.002(6) -0.004(6) 0.000(6)
C8 0.028(8) 0.040(8) 0.055(10) 0.006(8) -0.003(7) 0.009(7)
C10 0.025(7) 0.066(11) 0.050(9) -0.002(8) 0.006(7) 0.001(7)
C2 0.014(6) 0.025(8) 0.044(8) 0.000(6) 0.005(6) -0.007(5)
C3 0.017(6) 0.024(7) 0.036(7) 0.003(6) 0.006(5) 0.001(5)
C9 0.029(7) 0.036(10) 0.064(10) 0.008(7) 0.010(7) 0.008(6)
C7 0.028(7) 0.034(8) 0.034(7) -0.002(6) 0.009(6) 0.000(6)
O5 0.039(8) 0.127(15) 0.165(17) 0.045(13) 0.037(10) -0.003(9)
C5 0.009(5) 0.030(8) 0.040(7) 0.005(6) 0.004(5) -0.006(5)
C11 0.065(12) 0.089(15) 0.057(11) -0.001(11) 0.026(10) 0.000(11)
C12 0.047(11) 0.103(18) 0.067(12) -0.003(12) 0.006(10) -0.024(11)

loop_
_atom_type_symbol
_atom_type_description
_atom_type_scat_dispersion_real
_atom_type_scat_dispersion_imag
_atom_type_scat_source
C C 0.0033 0.0016 'International Tables Vol C Tables 4.2.6.8 and 6.1.1.4'
H H 0.0000 0.0000 'International Tables Vol C Tables 4.2.6.8 and 6.1.1.4'
N N 0.0061 0.0033 'International Tables Vol C Tables 4.2.6.8 and 6.1.1.4'
O O 0.0106 0.0060 'International Tables Vol C Tables 4.2.6.8 and 6.1.1.4'
S S 0.1246 0.1234 'International Tables Vol C Tables 4.2.6.8 and 6.1.1.4'
Zn Zn 0.2839 1.4301 'International Tables Vol C Tables 4.2.6.8 and 6.1.1.4'

loop_
_geom_angle_atom_site_label_1
_geom_angle_atom_site_label_2
_geom_angle_atom_site_label_3
_geom_angle
_geom_angle_site_symmetry_1
_geom_angle_site_symmetry_3
O1 Zn1 N2 105.0(4) . 2_645
O1 Zn1 N1 125.1(4) . 1_455
O1 Zn1 N5 99.8(4) . 1_454
N2 Zn1 N5 111.7(5) 2_645 1_454
N1 Zn1 N2 107.8(4) 1_455 2_645
N1 Zn1 N5 107.2(4) 1_455 1_454
O5 S1 C11 105.2(11) . .
O5 S1 C12 102.9(10) . .
C11 S1 C12 98.0(9) . .
C6 O1 Zn1 124.4(7) . .
C7 N3 H3 118.7 . .
C7 N3 C5 122.6(12) . .
C5 N3 H3 118.7 . .
C1 N2 Zn1 124.6(10) . 2_655
C1 N2 C3 102.7(11) . .
C3 N2 Zn1 132.6(8) . 2_655
C1 N1 Zn1 128.6(10) . 1_655
C1 N1 C2 103.4(11) . .
C2 N1 Zn1 126.7(8) . 1_655
H4A C4 H4B 108.1 . .
C3 C4 H4A 109.5 . .
C3 C4 H4B 109.5 . .
C3 C4 C5 110.7(11) . .
C5 C4 H4A 109.5 . .
C5 C4 H4B 109.5 . .
O1 C6 C5 115.0(10) . .
O2 C6 O1 126.1(11) . .
O2 C6 C5 118.8(11) . .
N2 C1 H1 122.2 . .
N1 C1 N2 115.7(14) . .
N1 C1 H1 122.2 . .
Zn1 N5 H5A 108.0 1_656 .
Zn1 N5 H5B 108.0 1_656 .
H5A N5 H5B 107.2 . .
C10 N5 Zn1 117.4(9) . 1_656
C10 N5 H5A 108.0 . .
C10 N5 H5B 108.0 . .
C8 N4 H4 119.0 . .
C9 N4 H4 119.0 . .
C9 N4 C8 122.0(14) . .
N4 C8 H8A 109.5 . .
N4 C8 H8B 109.5 . .
N4 C8 C7 110.7(13) . .
H8A C8 H8B 108.1 . .
C7 C8 H8A 109.5 . .
C7 C8 H8B 109.5 . .
N5 C10 H10A 108.8 . .
N5 C10 H10B 108.8 . .
N5 C10 C9 113.6(12) . .
H10A C10 H10B 107.7 . .
C9 C10 H10A 108.8 . .
C9 C10 H10B 108.8 . .
N1 C2 H2 125.3 . .
C3 C2 N1 109.5(11) . .
C3 C2 H2 125.3 . .
N2 C3 C4 122.8(11) . .
C2 C3 N2 108.7(10) . .
C2 C3 C4 128.3(12) . .
O4 C9 N4 124.4(16) . .
O4 C9 C10 120.6(14) . .
N4 C9 C10 114.9(13) . .
N3 C7 C8 115.4(13) . .
O3 C7 N3 123.9(13) . .
O3 C7 C8 120.7(13) . .
N3 C5 C4 110.4(11) . .
N3 C5 C6 111.0(10) . .
N3 C5 H5 109.1 . .
C4 C5 C6 108.1(11) . .
C4 C5 H5 109.1 . .
C6 C5 H5 109.1 . .
S1 C11 H11A 109.5 . .
S1 C11 H11B 109.5 . .
S1 C11 H11C 109.5 . .
H11A C11 H11B 109.5 . .
H11A C11 H11C 109.5 . .
H11B C11 H11C 109.5 . .
S1 C12 H12A 109.5 . .
S1 C12 H12B 109.5 . .
S1 C12 H12C 109.5 . .
H12A C12 H12B 109.5 . .
H12A C12 H12C 109.5 . .
H12B C12 H12C 109.5 . .

loop_
_geom_bond_atom_site_label_1
_geom_bond_atom_site_label_2
_geom_bond_distance
_geom_bond_site_symmetry_2
Zn1 O1 1.959(8) .
Zn1 N2 1.995(10) 2_645
Zn1 N1 1.980(9) 1_455
Zn1 N5 2.055(11) 1_454
S1 O5 1.536(18) .
S1 C11 1.756(18) .
S1 C12 1.79(2) .
O1 C6 1.276(15) .
O2 C6 1.221(15) .
O4 C9 1.229(18) .
N3 H3 0.8800 .
N3 C7 1.346(17) .
N3 C5 1.466(16) .
N2 Zn1 1.995(10) 2_655
N2 C1 1.333(19) .
N2 C3 1.401(16) .
O3 C7 1.224(16) .
N1 Zn1 1.980(9) 1_655
N1 C1 1.33(2) .
N1 C2 1.378(15) .
C4 H4A 0.9900 .
C4 H4B 0.9900 .
C4 C3 1.531(16) .
C4 C5 1.533(17) .
C6 C5 1.536(15) .
C1 H1 0.9500 .
N5 Zn1 2.055(11) 1_656
N5 H5A 0.9100 .
N5 H5B 0.9100 .
N5 C10 1.409(18) .
N4 H4 0.8800 .
N4 C8 1.40(2) .
N4 C9 1.33(2) .
C8 H8A 0.9900 .
C8 H8B 0.9900 .
C8 C7 1.532(19) .
C10 H10A 0.9900 .
C10 H10B 0.9900 .
C10 C9 1.55(2) .
C2 H2 0.9500 .
C2 C3 1.344(18) .
C5 H5 1.0000 .
C11 H11A 0.9800 .
C11 H11B 0.9800 .
C11 H11C 0.9800 .
C12 H12A 0.9800 .
C12 H12B 0.9800 .
C12 H12C 0.9800 .

loop_
_geom_torsion_atom_site_label_1
_geom_torsion_atom_site_label_2
_geom_torsion_atom_site_label_3
_geom_torsion_atom_site_label_4
_geom_torsion
_geom_torsion_site_symmetry_1
_geom_torsion_site_symmetry_2
_geom_torsion_site_symmetry_3
_geom_torsion_site_symmetry_4
Zn1 O1 C6 O2 9(2) . . . .
Zn1 O1 C6 C5 -169.9(8) . . . .
Zn1 N2 C1 N1 -176.5(9) 2_655 . . .
Zn1 N2 C3 C4 -8.4(18) 2_655 . . .
Zn1 N2 C3 C2 176.6(9) 2_655 . . .
Zn1 N1 C1 N2 -168.6(9) 1_655 . . .
Zn1 N1 C2 C3 169.1(9) 1_655 . . .
Zn1 N5 C10 C9 166.9(10) 1_656 . . .
O1 C6 C5 N3 -39.3(17) . . . .
O1 C6 C5 C4 81.9(14) . . . .
O2 C6 C5 N3 141.9(13) . . . .
O2 C6 C5 C4 -96.8(16) . . . .
N1 C2 C3 N2 -0.7(15) . . . .
N1 C2 C3 C4 -175.4(12) . . . .
C1 N2 C3 C4 175.4(13) . . . .
C1 N2 C3 C2 0.4(15) . . . .
C1 N1 C2 C3 0.8(15) . . . .
N5 C10 C9 O4 -15(2) . . . .
N5 C10 C9 N4 166.9(13) . . . .
N4 C8 C7 N3 -146.5(13) . . . .
N4 C8 C7 O3 36.3(18) . . . .
C8 N4 C9 O4 -11(2) . . . .
C8 N4 C9 C10 167.5(13) . . . .
C2 N1 C1 N2 -0.6(17) . . . .
C3 N2 C1 N1 0.1(17) . . . .
C3 C4 C5 N3 -49.2(14) . . . .
C3 C4 C5 C6 -170.8(11) . . . .
C9 N4 C8 C7 -91.9(16) . . . .
C7 N3 C5 C4 119.6(13) . . . .
C7 N3 C5 C6 -120.6(13) . . . .
C5 N3 C7 O3 13(2) . . . .
C5 N3 C7 C8 -164.3(11) . . . .
C5 C4 C3 N2 -65.0(16) . . . .
C5 C4 C3 C2 108.9(16) . . . .
